data_7048522
loop_
_publ_author_name
'Tian, Yuan'
'Wang, Zhao-Yang'
'Zang, Shuang-Quan'
'Li, Dan'
'Mak, Thomas C. W.'

_publ_section_title
;
 Luminescent cyclic trinuclear coinage metal complexes with
 aggregation-induced emission (AIE) performance.
;
_journal_issue 7
_journal_name_full 'Dalton transactions (Cambridge, England : 2003)'
_journal_page_first 2275
_journal_page_last 2279
_journal_paper_doi 10.1039/c8dt04898c
_journal_volume 48
_journal_year 2019
_chemical_formula_moiety 'C96 H81 Ag3 N6'
_chemical_formula_sum 'C96 H81 Ag3 N6'
_chemical_formula_weight 1642.27
_space_group_crystal_system triclinic
_space_group_IT_number 2
_space_group_name_Hall '-P 1'
_space_group_name_H-M_alt 'P -1'
_symmetry_space_group_name_Hall '-P 1'
_symmetry_space_group_name_H-M 'P -1'
_atom_sites_solution_hydrogens geom
_audit_creation_method SHELXL-2013
_audit_update_record
;
2019-01-05 deposited with the CCDC.
2019-01-10 downloaded from the CCDC.
;
_cell_angle_alpha 73.420(3)
_cell_angle_beta 88.480(3)
_cell_angle_gamma 78.205(3)
_cell_formula_units_Z 2
_cell_length_a 9.0044(3)
_cell_length_b 17.5149(6)
_cell_length_c 30.0739(8)
_cell_measurement_reflns_used 5844
_cell_measurement_temperature 200(10)
_cell_measurement_theta_max 23.2800
_cell_measurement_theta_min 2.1310
_cell_volume 4447.2(3)
_computing_cell_refinement 'CrysAlisPro 1.171.39.28b (Rigaku OD, 2015)'
_computing_data_collection 'CrysAlisPro 1.171.39.28b (Rigaku OD, 2015)'
_computing_data_reduction 'CrysAlisPro 1.171.39.28b (Rigaku OD, 2015)'
_computing_molecular_graphics 'Olex2 (Dolomanov et al., 2009)'
_computing_publication_material 'Olex2 (Dolomanov et al., 2009)'
_computing_structure_refinement 'ShelXL (Sheldrick, 2015)'
_computing_structure_solution 'ShelXT (Sheldrick, 2015)'
_diffrn_ambient_temperature 200(10)
_diffrn_measured_fraction_theta_full 0.987
_diffrn_measured_fraction_theta_max 0.829
_diffrn_measurement_device_type 'XtaLAB AFC12 (RINC): Kappa single'
_diffrn_radiation_type MoK\a
_diffrn_radiation_wavelength 0.71073
_diffrn_reflns_av_R_equivalents 0.0995
_diffrn_reflns_av_unetI/netI 0.1708
_diffrn_reflns_Laue_measured_fraction_full 0.987
_diffrn_reflns_Laue_measured_fraction_max 0.829
_diffrn_reflns_limit_h_max 12
_diffrn_reflns_limit_h_min -12
_diffrn_reflns_limit_k_max 23
_diffrn_reflns_limit_k_min -22
_diffrn_reflns_limit_l_max 40
_diffrn_reflns_limit_l_min -33
_diffrn_reflns_number 55550
_diffrn_reflns_point_group_measured_fraction_full 0.987
_diffrn_reflns_point_group_measured_fraction_max 0.829
_diffrn_reflns_theta_full 25.242
_diffrn_reflns_theta_max 29.208
_diffrn_reflns_theta_min 2.121
_diffrn_source 'fine-focus sealed X-ray tube'
_exptl_absorpt_coefficient_mu 0.699
_exptl_absorpt_correction_T_max 1.00000
_exptl_absorpt_correction_T_min 0.26278
_exptl_absorpt_correction_type multi-scan
_exptl_absorpt_process_details
;
CrysAlisPro 1.171.39.28b (Rigaku Oxford Diffraction, 2015)
Empirical absorption correction using spherical harmonics,
 implemented in SCALE3 ABSPACK scaling algorithm.
;
_exptl_crystal_colour colorless
_exptl_crystal_density_diffrn 1.226
_exptl_crystal_description block
_exptl_crystal_F_000 1680
_exptl_crystal_size_max 0.05
_exptl_crystal_size_mid 0.05
_exptl_crystal_size_min 0.03
_refine_diff_density_max 0.541
_refine_diff_density_min -0.431
_refine_diff_density_rms 0.086
_refine_ls_extinction_method none
_refine_ls_goodness_of_fit_ref 0.929
_refine_ls_hydrogen_treatment constr
_refine_ls_matrix_type full
_refine_ls_number_parameters 952
_refine_ls_number_reflns 19998
_refine_ls_number_restraints 0
_refine_ls_restrained_S_all 0.929
_refine_ls_R_factor_all 0.1559
_refine_ls_R_factor_gt 0.0648
_refine_ls_shift/su_max 0.002
_refine_ls_shift/su_mean 0.000
_refine_ls_structure_factor_coef Fsqd
_refine_ls_weighting_details
;
 w=1/[\s^2^(Fo^2^)+(0.0518P)^2^]
 where P=(Fo^2^+2Fc^2^)/3
;
_refine_ls_weighting_scheme calc
_refine_ls_wR_factor_gt 0.1199
_refine_ls_wR_factor_ref 0.1422
_reflns_Friedel_coverage 0.000
_reflns_number_gt 9676
_reflns_number_total 19998
_reflns_threshold_expression 'I > 2\s(I)'
_cod_data_source_file c8dt04898c2.cif
_cod_data_source_block 20180330b6_sq
_cod_depositor_comments 'Adding full bibliography for 7048520--7048522.cif.'
_cod_database_code 7048522
_shelx_space_group_comment
;
The symmetry employed for this shelxl refinement is uniquely defined
by the following loop, which should always be used as a source of
symmetry information in preference to the above space-group names.
They are only intended as comments.
;
_shelxl_version_number 2013-2
_platon_squeeze_void_probe_radius 1.20

loop_
_space_group_symop_operation_xyz
'x, y, z'
'-x, -y, -z'

loop_
_atom_site_label
_atom_site_type_symbol
_atom_site_fract_x
_atom_site_fract_y
_atom_site_fract_z
_atom_site_U_iso_or_equiv
_atom_site_adp_type
_atom_site_occupancy
_atom_site_site_symmetry_order
_atom_site_calc_flag
_atom_site_refinement_flags_posn
_atom_site_refinement_flags_adp
Ag2 Ag 0.90756(5) 0.37831(3) 0.50925(2) 0.04474(13) Uani 1 1 d . .
Ag1 Ag 0.59702(5) 0.45724(2) 0.56426(2) 0.04507(13) Uani 1 1 d . .
Ag3 Ag 0.72460(5) 0.57766(2) 0.46722(2) 0.04475(13) Uani 1 1 d . .
N4 N 0.9782(5) 0.4513(3) 0.44827(12) 0.0405(10) Uani 1 1 d . .
N6 N 0.7112(5) 0.3374(3) 0.59113(12) 0.0419(11) Uani 1 1 d . .
N3 N 0.9038(5) 0.5320(3) 0.43224(12) 0.0407(10) Uani 1 1 d . .
N5 N 0.8319(5) 0.3054(3) 0.56887(13) 0.0423(11) Uani 1 1 d . .
N2 N 0.5464(5) 0.6282(3) 0.50175(13) 0.0432(11) Uani 1 1 d . .
N1 N 0.4934(5) 0.5793(3) 0.54072(14) 0.0450(11) Uani 1 1 d . .
C78 C 0.6826(5) 0.2342(3) 0.85950(15) 0.0347(12) Uani 1 1 d . .
C10 C 0.3657(6) 0.8551(3) 0.65699(16) 0.0391(12) Uani 1 1 d . .
C13 C 0.3891(5) 0.8712(3) 0.70230(16) 0.0392(12) Uani 1 1 d . .
C83 C 0.5761(5) 0.2885(3) 0.82598(17) 0.0427(13) Uani 1 1 d . .
H83 H 0.5422 0.2710 0.8024 0.051 Uiso 1 1 calc R U
C46 C 0.9751(6) 0.4913(3) 0.14528(15) 0.0365(12) Uani 1 1 d . .
C71 C 0.7905(6) 0.1306(3) 0.71743(15) 0.0401(12) Uani 1 1 d . .
C75 C 0.6833(6) 0.0931(3) 0.79337(15) 0.0401(12) Uani 1 1 d . .
H75 H 0.6210 0.0638 0.8134 0.048 Uiso 1 1 calc R U
C36 C 1.0867(6) 0.4369(3) 0.41871(15) 0.0392(13) Uani 1 1 d . .
C77 C 0.7427(5) 0.1496(3) 0.85658(15) 0.0342(11) Uani 1 1 d . .
C43 C 1.1034(5) 0.6105(3) 0.21260(15) 0.0317(11) Uani 1 1 d . .
H43 H 1.1338 0.6495 0.1880 0.038 Uiso 1 1 calc R U
C42 C 1.0034(5) 0.5654(3) 0.20420(15) 0.0354(12) Uani 1 1 d . .
C72 C 0.8667(6) 0.1795(3) 0.73300(15) 0.0389(12) Uani 1 1 d . .
H72 H 0.9285 0.2090 0.7129 0.047 Uiso 1 1 calc R U
C79 C 0.7305(6) 0.2650(3) 0.89350(16) 0.0426(13) Uani 1 1 d . .
H79 H 0.7994 0.2304 0.9166 0.051 Uiso 1 1 calc R U
C85 C 0.8603(5) 0.0022(3) 0.89356(15) 0.0349(12) Uani 1 1 d . .
C76 C 0.6974(6) 0.0880(3) 0.74797(16) 0.0437(13) Uani 1 1 d . .
H76 H 0.6435 0.0556 0.7380 0.052 Uiso 1 1 calc R U
C80 C 0.6799(6) 0.3445(3) 0.89422(19) 0.0482(14) Uani 1 1 d . .
H80 H 0.7168 0.3632 0.9169 0.058 Uiso 1 1 calc R U
C44 C 1.1589(5) 0.5981(3) 0.25718(15) 0.0348(12) Uani 1 1 d . .
H44 H 1.2254 0.6293 0.2622 0.042 Uiso 1 1 calc R U
C45 C 0.9490(5) 0.5716(3) 0.15610(16) 0.0381(12) Uani 1 1 d . .
C39 C 1.1164(5) 0.5398(3) 0.29446(15) 0.0382(12) Uani 1 1 d . .
C53 C 0.8459(6) 0.6440(3) 0.07576(16) 0.0417(13) Uani 1 1 d . .
C91 C 0.7215(6) 0.0894(3) 0.94169(15) 0.0376(12) Uani 1 1 d . .
C41 C 0.9605(6) 0.5076(3) 0.24162(16) 0.0487(14) Uani 1 1 d . .
H41 H 0.8941 0.4763 0.2367 0.058 Uiso 1 1 calc R U
C73 C 0.8532(5) 0.1854(3) 0.77756(15) 0.0349(12) Uani 1 1 d . .
H73 H 0.9056 0.2190 0.7870 0.042 Uiso 1 1 calc R U
C9 C 0.4763(5) 0.8055(3) 0.63894(16) 0.0406(12) Uani 1 1 d . .
H9 H 0.5722 0.7864 0.6534 0.049 Uiso 1 1 calc R U
C84 C 0.7751(5) 0.0842(3) 0.89407(16) 0.0371(12) Uani 1 1 d . .
C51 C 1.1210(7) 0.4441(3) 0.14948(17) 0.0529(15) Uani 1 1 d . .
H51 H 1.2011 0.4640 0.1577 0.064 Uiso 1 1 calc R U
C7 C 0.3042(6) 0.8105(3) 0.57722(16) 0.0414(13) Uani 1 1 d . .
C35 C 1.0842(6) 0.5080(3) 0.38280(15) 0.0390(13) Uani 1 1 d . .
C47 C 0.8592(7) 0.4589(4) 0.13392(17) 0.0556(15) Uani 1 1 d . .
H47 H 0.7601 0.4885 0.1318 0.067 Uiso 1 1 calc R U
C32 C 0.4237(6) 0.7723(3) 0.82767(18) 0.0522(15) Uani 1 1 d . .
H32 H 0.3561 0.7392 0.8263 0.063 Uiso 1 1 calc R U
C86 C 0.8289(6) -0.0685(3) 0.92521(18) 0.0523(15) Uani 1 1 d . .
H86 H 0.7497 -0.0640 0.9454 0.063 Uiso 1 1 calc R U
C20 C 0.4361(6) 0.8086(3) 0.74077(17) 0.0440(13) Uani 1 1 d . .
C21 C 0.4493(6) 0.7211(3) 0.74061(16) 0.0448(13) Uani 1 1 d . .
C14 C 0.3526(6) 0.9581(3) 0.70217(16) 0.0402(13) Uani 1 1 d . .
C40 C 1.0151(6) 0.4961(3) 0.28585(16) 0.0482(14) Uani 1 1 d . .
H40 H 0.9828 0.4579 0.3105 0.058 Uiso 1 1 calc R U
C8 C 0.4461(6) 0.7844(3) 0.60000(17) 0.0457(13) Uani 1 1 d . .
H8 H 0.5228 0.7517 0.5885 0.055 Uiso 1 1 calc R U
C19 C 0.4028(6) 1.0170(3) 0.66738(18) 0.0498(14) Uani 1 1 d . .
H19 H 0.4614 1.0020 0.6441 0.060 Uiso 1 1 calc R U
C74 C 0.7616(5) 0.1417(3) 0.80899(15) 0.0356(12) Uani 1 1 d . .
C64 C 0.8583(6) 0.7935(3) 0.1009(2) 0.0543(15) Uani 1 1 d . .
H64 H 0.8990 0.7901 0.0727 0.065 Uiso 1 1 calc R U
C67 C 0.7918(6) 0.2065(3) 0.63170(15) 0.0372(12) Uani 1 1 d . .
C90 C 0.9823(6) -0.0090(3) 0.86467(16) 0.0421(13) Uani 1 1 d . .
H90 H 1.0070 0.0363 0.8433 0.051 Uiso 1 1 calc R U
C82 C 0.5203(6) 0.3681(4) 0.8274(2) 0.0531(15) Uani 1 1 d . .
H82 H 0.4467 0.4025 0.8056 0.064 Uiso 1 1 calc R U
C96 C 0.8254(6) 0.0741(3) 0.97818(16) 0.0490(14) Uani 1 1 d . .
H96 H 0.9288 0.0611 0.9733 0.059 Uiso 1 1 calc R U
C81 C 0.5752(6) 0.3956(4) 0.8613(2) 0.0558(16) Uani 1 1 d . .
H81 H 0.5404 0.4492 0.8617 0.067 Uiso 1 1 calc R U
C52 C 0.8848(6) 0.6419(3) 0.12532(17) 0.0419(13) Uani 1 1 d . .
C11 C 0.2293(6) 0.8875(4) 0.63252(18) 0.0580(16) Uani 1 1 d . .
H11 H 0.1569 0.9250 0.6422 0.070 Uiso 1 1 calc R U
C28 C 0.5777(6) 0.8663(3) 0.79001(18) 0.0511(14) Uani 1 1 d . .
H28 H 0.6132 0.8978 0.7631 0.061 Uiso 1 1 calc R U
C59 C 0.8439(5) 0.7225(3) 0.13583(17) 0.0392(12) Uani 1 1 d . .
C34 C 0.9690(6) 0.5652(3) 0.39227(16) 0.0403(13) Uani 1 1 d . .
C58 C 0.9532(7) 0.6114(3) 0.04851(16) 0.0514(14) Uani 1 1 d . .
H58 H 1.0511 0.5869 0.0604 0.062 Uiso 1 1 calc R U
C27 C 0.4790(6) 0.8165(3) 0.78690(16) 0.0432(13) Uani 1 1 d . .
C37 C 1.1836(6) 0.3540(3) 0.42546(17) 0.0530(15) Uani 1 1 d . .
H37A H 1.2877 0.3558 0.4300 0.079 Uiso 1 1 calc R U
H37B H 1.1736 0.3362 0.3985 0.079 Uiso 1 1 calc R U
H37C H 1.1516 0.3166 0.4522 0.079 Uiso 1 1 calc R U
C70 C 0.8059(7) 0.1257(3) 0.66776(15) 0.0510(15) Uani 1 1 d . .
H70A H 0.9040 0.0922 0.6652 0.061 Uiso 1 1 calc R U
H70B H 0.7285 0.0989 0.6612 0.061 Uiso 1 1 calc R U
C38 C 1.1897(6) 0.5216(4) 0.34292(15) 0.0512(15) Uani 1 1 d . .
H38A H 1.2702 0.4735 0.3479 0.061 Uiso 1 1 calc R U
H38B H 1.2363 0.5667 0.3434 0.061 Uiso 1 1 calc R U
C87 C 0.9145(8) -0.1456(3) 0.9269(2) 0.0663(18) Uani 1 1 d . .
H87 H 0.8910 -0.1918 0.9477 0.080 Uiso 1 1 calc R U
C33 C 0.9105(6) 0.6521(3) 0.36484(17) 0.0539(15) Uani 1 1 d . .
H33A H 0.8407 0.6788 0.3830 0.081 Uiso 1 1 calc R U
H33B H 0.8595 0.6536 0.3369 0.081 Uiso 1 1 calc R U
H33C H 0.9939 0.6794 0.3571 0.081 Uiso 1 1 calc R U
C89 C 1.0669(6) -0.0848(4) 0.86692(18) 0.0525(15) Uani 1 1 d . .
H89 H 1.1476 -0.0899 0.8473 0.063 Uiso 1 1 calc R U
C5 C 0.5112(7) 0.7715(3) 0.45614(18) 0.0605(17) Uani 1 1 d . .
H5A H 0.5819 0.7971 0.4669 0.091 Uiso 1 1 calc R U
H5B H 0.4201 0.8110 0.4443 0.091 Uiso 1 1 calc R U
H5C H 0.5556 0.7494 0.4319 0.091 Uiso 1 1 calc R U
C26 C 0.5814(7) 0.6640(3) 0.75584(18) 0.0548(15) Uani 1 1 d . .
H26 H 0.6612 0.6783 0.7685 0.066 Uiso 1 1 calc R U
C60 C 0.7807(6) 0.7308(4) 0.17681(19) 0.0502(14) Uani 1 1 d . .
H60 H 0.7699 0.6844 0.2001 0.060 Uiso 1 1 calc R U
C23 C 0.3460(9) 0.6160(4) 0.72213(19) 0.0696(19) Uani 1 1 d . .
H23 H 0.2658 0.5994 0.7113 0.084 Uiso 1 1 calc R U
C12 C 0.1981(6) 0.8650(4) 0.59359(19) 0.0626(17) Uani 1 1 d . .
H12 H 0.1042 0.8869 0.5781 0.075 Uiso 1 1 calc R U
C88 C 1.0337(7) -0.1529(4) 0.8977(2) 0.0628(17) Uani 1 1 d . .
H88 H 1.0914 -0.2040 0.8989 0.075 Uiso 1 1 calc R U
C65 C 1.0148(7) 0.1737(4) 0.57806(18) 0.0603(16) Uani 1 1 d . .
H65A H 0.9807 0.1337 0.5669 0.090 Uiso 1 1 calc R U
H65B H 1.0856 0.1468 0.6038 0.090 Uiso 1 1 calc R U
H65C H 1.0634 0.2073 0.5536 0.090 Uiso 1 1 calc R U
C15 C 0.2624(6) 0.9825(3) 0.73600(17) 0.0528(15) Uani 1 1 d . .
H15 H 0.2251 0.9443 0.7594 0.063 Uiso 1 1 calc R U
C54 C 0.7010(6) 0.6808(3) 0.05672(18) 0.0518(15) Uani 1 1 d . .
H54 H 0.6287 0.7036 0.0745 0.062 Uiso 1 1 calc R U
C4 C 0.4742(6) 0.7048(3) 0.49531(16) 0.0441(13) Uani 1 1 d . .
C63 C 0.8108(7) 0.8697(4) 0.1092(3) 0.0687(18) Uani 1 1 d . .
H63 H 0.8217 0.9167 0.0864 0.082 Uiso 1 1 calc R U
C92 C 0.5685(6) 0.1084(3) 0.94931(18) 0.0501(14) Uani 1 1 d . .
H92 H 0.4977 0.1192 0.9252 0.060 Uiso 1 1 calc R U
C68 C 0.6867(6) 0.2787(3) 0.62897(16) 0.0451(14) Uani 1 1 d . .
C31 C 0.4689(7) 0.7772(4) 0.87030(17) 0.0578(16) Uani 1 1 d . .
H31 H 0.4305 0.7478 0.8973 0.069 Uiso 1 1 calc R U
C16 C 0.2285(7) 1.0640(4) 0.7347(2) 0.0660(18) Uani 1 1 d . .
H16 H 0.1698 1.0798 0.7577 0.079 Uiso 1 1 calc R U
C3 C 0.3714(6) 0.7084(3) 0.53029(17) 0.0475(14) Uani 1 1 d . .
C55 C 0.6625(7) 0.6842(4) 0.01228(19) 0.0597(16) Uani 1 1 d . .
H55 H 0.5646 0.7084 0.0002 0.072 Uiso 1 1 calc R U
C6 C 0.2622(6) 0.7825(4) 0.53680(19) 0.0606(17) Uani 1 1 d . .
H6A H 0.2573 0.8270 0.5085 0.073 Uiso 1 1 calc R U
H6B H 0.1617 0.7702 0.5414 0.073 Uiso 1 1 calc R U
C17 C 0.2799(8) 1.1224(4) 0.7000(2) 0.0695(19) Uani 1 1 d . .
H17 H 0.2555 1.1768 0.6996 0.083 Uiso 1 1 calc R U
C24 C 0.4815(10) 0.5616(4) 0.7355(2) 0.078(2) Uani 1 1 d . .
H24 H 0.4944 0.5090 0.7329 0.094 Uiso 1 1 calc R U
C29 C 0.6238(7) 0.8696(4) 0.83276(19) 0.0598(16) Uani 1 1 d . .
H29 H 0.6918 0.9023 0.8344 0.072 Uiso 1 1 calc R U
C25 C 0.5962(9) 0.5860(4) 0.7525(2) 0.0712(19) Uani 1 1 d . .
H25 H 0.6873 0.5490 0.7622 0.085 Uiso 1 1 calc R U
C18 C 0.3661(7) 1.0996(3) 0.6667(2) 0.0581(16) Uani 1 1 d . .
H18 H 0.4013 1.1385 0.6432 0.070 Uiso 1 1 calc R U
C22 C 0.3272(7) 0.6956(4) 0.72458(19) 0.0619(16) Uani 1 1 d . .
H22 H 0.2347 0.7317 0.7157 0.074 Uiso 1 1 calc R U
C66 C 0.8807(6) 0.2258(3) 0.59360(15) 0.0415(13) Uani 1 1 d . .
C61 C 0.7326(7) 0.8064(5) 0.1844(3) 0.072(2) Uani 1 1 d . .
H61 H 0.6900 0.8102 0.2124 0.086 Uiso 1 1 calc R U
C1 C 0.3127(6) 0.5950(4) 0.60248(18) 0.0589(16) Uani 1 1 d . .
H1A H 0.3206 0.5375 0.6080 0.088 Uiso 1 1 calc R U
H1B H 0.2076 0.6215 0.6003 0.088 Uiso 1 1 calc R U
H1C H 0.3624 0.6047 0.6276 0.088 Uiso 1 1 calc R U
C57 C 0.9134(8) 0.6157(4) 0.00318(19) 0.0636(17) Uani 1 1 d . .
H57 H 0.9854 0.5941 -0.0151 0.076 Uiso 1 1 calc R U
C50 C 1.1505(8) 0.3683(4) 0.14170(19) 0.0692(19) Uani 1 1 d . .
H50 H 1.2490 0.3377 0.1443 0.083 Uiso 1 1 calc R U
C56 C 0.7703(9) 0.6512(4) -0.01455(19) 0.0653(18) Uani 1 1 d . .
H56 H 0.7448 0.6533 -0.0447 0.078 Uiso 1 1 calc R U
C95 C 0.7767(8) 0.0780(4) 1.02114(18) 0.0593(16) Uani 1 1 d . .
H95 H 0.8471 0.0687 1.0451 0.071 Uiso 1 1 calc R U
C94 C 0.6238(9) 0.0955(4) 1.0289(2) 0.074(2) Uani 1 1 d . .
H94 H 0.5907 0.0966 1.0583 0.089 Uiso 1 1 calc R U
C30 C 0.5697(7) 0.8249(4) 0.8731(2) 0.0641(17) Uani 1 1 d . .
H30 H 0.6012 0.8271 0.9018 0.077 Uiso 1 1 calc R U
C2 C 0.3862(6) 0.6280(4) 0.55830(17) 0.0458(14) Uani 1 1 d . .
C62 C 0.7480(7) 0.8752(4) 0.1507(3) 0.074(2) Uani 1 1 d . .
H62 H 0.7161 0.9259 0.1557 0.089 Uiso 1 1 calc R U
C69 C 0.5551(6) 0.2968(4) 0.65934(18) 0.0575(16) Uani 1 1 d . .
H69A H 0.4919 0.3486 0.6442 0.086 Uiso 1 1 calc R U
H69B H 0.5934 0.2981 0.6885 0.086 Uiso 1 1 calc R U
H69C H 0.4967 0.2551 0.6646 0.086 Uiso 1 1 calc R U
C93 C 0.5208(7) 0.1112(4) 0.9931(2) 0.0669(18) Uani 1 1 d . .
H93 H 0.4175 0.1239 0.9982 0.080 Uiso 1 1 calc R U
C49 C 1.0320(10) 0.3396(4) 0.1301(2) 0.082(2) Uani 1 1 d . .
H49 H 1.0503 0.2885 0.1252 0.099 Uiso 1 1 calc R U
C48 C 0.8856(9) 0.3843(4) 0.1256(2) 0.0730(19) Uani 1 1 d . .
H48 H 0.8062 0.3643 0.1170 0.088 Uiso 1 1 calc R U

loop_
_atom_site_aniso_label
_atom_site_aniso_U_11
_atom_site_aniso_U_22
_atom_site_aniso_U_33
_atom_site_aniso_U_23
_atom_site_aniso_U_13
_atom_site_aniso_U_12
Ag2 0.0660(3) 0.0471(3) 0.02142(19) -0.00658(17) 0.00313(18) -0.0172(2)
Ag1 0.0650(3) 0.0421(3) 0.0307(2) -0.01208(18) -0.00246(19) -0.0141(2)
Ag3 0.0624(3) 0.0449(3) 0.0302(2) -0.01706(18) 0.00383(19) -0.0095(2)
N4 0.060(3) 0.045(3) 0.0194(19) -0.0085(19) 0.004(2) -0.017(2)
N6 0.061(3) 0.042(3) 0.022(2) -0.0035(19) 0.002(2) -0.019(2)
N3 0.056(3) 0.043(3) 0.027(2) -0.012(2) 0.007(2) -0.015(2)
N5 0.054(3) 0.045(3) 0.027(2) -0.008(2) 0.003(2) -0.013(2)
N2 0.064(3) 0.044(3) 0.028(2) -0.022(2) 0.003(2) -0.011(2)
N1 0.060(3) 0.044(3) 0.039(2) -0.023(2) 0.000(2) -0.011(2)
C78 0.033(3) 0.035(3) 0.034(3) -0.007(2) 0.008(2) -0.008(2)
C10 0.048(3) 0.032(3) 0.036(3) -0.007(2) -0.005(2) -0.007(3)
C13 0.047(3) 0.038(3) 0.036(3) -0.016(2) 0.003(2) -0.008(3)
C83 0.036(3) 0.041(4) 0.048(3) -0.007(3) 0.003(3) -0.010(3)
C46 0.050(3) 0.031(3) 0.030(3) -0.013(2) 0.000(2) -0.008(3)
C71 0.059(3) 0.033(3) 0.028(3) -0.006(2) 0.002(2) -0.012(3)
C75 0.054(3) 0.035(3) 0.029(3) 0.000(2) 0.000(2) -0.015(3)
C36 0.047(3) 0.051(4) 0.023(3) -0.014(2) -0.006(2) -0.012(3)
C77 0.036(3) 0.033(3) 0.032(3) -0.006(2) 0.003(2) -0.007(2)
C43 0.036(3) 0.032(3) 0.029(2) -0.009(2) 0.009(2) -0.011(2)
C42 0.042(3) 0.044(3) 0.029(3) -0.018(2) 0.006(2) -0.017(3)
C72 0.057(3) 0.030(3) 0.030(3) -0.004(2) 0.007(2) -0.017(3)
C79 0.049(3) 0.043(4) 0.034(3) -0.006(2) 0.007(2) -0.013(3)
C85 0.042(3) 0.031(3) 0.030(3) -0.006(2) -0.002(2) -0.007(2)
C76 0.066(4) 0.035(3) 0.033(3) -0.007(2) -0.004(3) -0.022(3)
C80 0.053(4) 0.045(4) 0.057(3) -0.025(3) 0.015(3) -0.020(3)
C44 0.040(3) 0.037(3) 0.034(3) -0.018(2) 0.006(2) -0.015(2)
C45 0.037(3) 0.046(3) 0.036(3) -0.017(3) 0.010(2) -0.014(3)
C39 0.047(3) 0.047(3) 0.028(3) -0.016(2) 0.009(2) -0.022(3)
C53 0.051(3) 0.044(3) 0.031(3) -0.011(2) 0.001(3) -0.012(3)
C91 0.049(3) 0.028(3) 0.031(3) -0.005(2) 0.005(2) -0.004(2)
C41 0.065(4) 0.059(4) 0.039(3) -0.022(3) 0.011(3) -0.039(3)
C73 0.037(3) 0.032(3) 0.038(3) -0.011(2) 0.002(2) -0.010(2)
C9 0.033(3) 0.042(3) 0.048(3) -0.021(3) -0.002(2) 0.001(3)
C84 0.040(3) 0.038(3) 0.036(3) -0.013(2) 0.005(2) -0.011(3)
C51 0.061(4) 0.055(4) 0.050(3) -0.031(3) -0.010(3) -0.004(3)
C7 0.050(3) 0.039(3) 0.037(3) -0.019(2) -0.003(3) -0.001(3)
C35 0.042(3) 0.061(4) 0.022(2) -0.017(3) -0.001(2) -0.020(3)
C47 0.069(4) 0.059(4) 0.050(3) -0.025(3) 0.004(3) -0.026(3)
C32 0.060(4) 0.046(4) 0.048(3) -0.014(3) 0.001(3) -0.004(3)
C86 0.057(4) 0.045(4) 0.054(3) -0.008(3) 0.008(3) -0.017(3)
C20 0.053(3) 0.037(3) 0.044(3) -0.018(3) 0.005(3) -0.007(3)
C21 0.062(4) 0.039(3) 0.035(3) -0.010(2) 0.006(3) -0.017(3)
C14 0.052(3) 0.037(3) 0.031(3) -0.017(2) 0.000(2) 0.002(3)
C40 0.071(4) 0.056(4) 0.027(3) -0.010(2) 0.013(3) -0.038(3)
C8 0.044(3) 0.050(4) 0.050(3) -0.029(3) 0.000(3) -0.005(3)
C19 0.071(4) 0.037(3) 0.043(3) -0.015(3) 0.001(3) -0.008(3)
C74 0.040(3) 0.034(3) 0.031(3) -0.007(2) 0.000(2) -0.005(2)
C64 0.050(4) 0.044(4) 0.069(4) -0.014(3) 0.001(3) -0.013(3)
C67 0.052(3) 0.035(3) 0.027(3) -0.010(2) -0.002(2) -0.013(3)
C90 0.055(3) 0.038(3) 0.033(3) -0.010(2) -0.001(3) -0.008(3)
C82 0.037(3) 0.044(4) 0.066(4) 0.002(3) 0.001(3) -0.005(3)
C96 0.060(4) 0.050(4) 0.031(3) -0.010(2) 0.000(3) 0.002(3)
C81 0.050(4) 0.036(4) 0.083(4) -0.023(3) 0.030(3) -0.007(3)
C52 0.042(3) 0.041(3) 0.049(3) -0.020(3) 0.010(3) -0.013(3)
C11 0.055(4) 0.069(4) 0.053(3) -0.038(3) -0.004(3) 0.011(3)
C28 0.070(4) 0.039(3) 0.044(3) -0.014(3) -0.003(3) -0.007(3)
C59 0.031(3) 0.043(3) 0.048(3) -0.018(3) -0.003(2) -0.012(2)
C34 0.050(3) 0.041(3) 0.033(3) -0.007(2) -0.004(2) -0.019(3)
C58 0.066(4) 0.050(4) 0.034(3) -0.007(3) 0.000(3) -0.008(3)
C27 0.059(3) 0.033(3) 0.035(3) -0.012(2) 0.001(3) -0.001(3)
C37 0.061(4) 0.060(4) 0.041(3) -0.022(3) 0.005(3) -0.010(3)
C70 0.086(4) 0.038(3) 0.030(3) -0.006(2) 0.001(3) -0.019(3)
C38 0.051(3) 0.077(4) 0.027(3) -0.012(3) 0.004(2) -0.023(3)
C87 0.089(5) 0.025(4) 0.083(5) -0.006(3) -0.008(4) -0.019(3)
C33 0.066(4) 0.059(4) 0.038(3) -0.011(3) -0.010(3) -0.020(3)
C89 0.057(4) 0.054(4) 0.050(3) -0.031(3) -0.006(3) 0.005(3)
C5 0.088(5) 0.043(4) 0.051(3) -0.017(3) -0.015(3) -0.007(3)
C26 0.074(4) 0.036(4) 0.052(3) -0.016(3) -0.012(3) 0.000(3)
C60 0.041(3) 0.055(4) 0.066(4) -0.036(3) 0.007(3) -0.008(3)
C23 0.109(6) 0.065(5) 0.052(4) -0.016(3) 0.004(4) -0.057(5)
C12 0.049(4) 0.077(5) 0.059(4) -0.034(3) -0.018(3) 0.020(3)
C88 0.070(4) 0.037(4) 0.086(5) -0.033(4) -0.006(4) 0.003(3)
C65 0.075(4) 0.067(4) 0.037(3) -0.014(3) 0.008(3) -0.013(4)
C15 0.071(4) 0.038(4) 0.041(3) -0.008(3) 0.004(3) 0.003(3)
C54 0.060(4) 0.049(4) 0.047(3) -0.010(3) -0.012(3) -0.016(3)
C4 0.065(4) 0.035(3) 0.034(3) -0.019(3) -0.013(3) 0.001(3)
C63 0.061(4) 0.035(4) 0.106(6) -0.014(4) -0.021(4) -0.007(3)
C92 0.050(4) 0.046(4) 0.043(3) 0.001(3) 0.007(3) -0.006(3)
C68 0.063(4) 0.050(4) 0.028(3) -0.011(3) -0.003(3) -0.025(3)
C31 0.074(4) 0.061(4) 0.033(3) -0.015(3) 0.008(3) 0.001(3)
C16 0.083(5) 0.057(5) 0.051(4) -0.026(3) 0.003(3) 0.017(4)
C3 0.055(4) 0.052(4) 0.040(3) -0.025(3) -0.010(3) -0.003(3)
C55 0.072(4) 0.053(4) 0.050(4) 0.000(3) -0.022(3) -0.021(3)
C6 0.052(4) 0.075(5) 0.058(3) -0.040(3) -0.017(3) 0.012(3)
C17 0.098(5) 0.044(4) 0.057(4) -0.014(3) -0.016(4) 0.010(4)
C24 0.145(7) 0.034(4) 0.051(4) -0.007(3) 0.006(4) -0.015(5)
C29 0.083(4) 0.047(4) 0.055(4) -0.023(3) -0.015(3) -0.011(3)
C25 0.105(6) 0.048(4) 0.053(4) -0.015(3) -0.015(4) 0.004(4)
C18 0.079(4) 0.037(4) 0.052(4) -0.005(3) -0.002(3) -0.010(3)
C22 0.076(4) 0.051(4) 0.064(4) -0.018(3) 0.003(3) -0.023(3)
C66 0.061(4) 0.046(4) 0.023(2) -0.015(2) -0.003(3) -0.016(3)
C61 0.051(4) 0.086(6) 0.104(5) -0.067(5) 0.004(4) -0.016(4)
C1 0.063(4) 0.079(5) 0.048(3) -0.033(3) 0.010(3) -0.026(3)
C57 0.091(5) 0.058(4) 0.043(3) -0.016(3) 0.012(3) -0.016(4)
C50 0.089(5) 0.056(4) 0.062(4) -0.038(3) -0.019(4) 0.022(4)
C56 0.102(5) 0.064(4) 0.033(3) -0.007(3) -0.010(4) -0.034(4)
C95 0.088(5) 0.051(4) 0.034(3) -0.011(3) -0.009(3) -0.002(4)
C94 0.116(6) 0.058(4) 0.033(3) -0.009(3) 0.025(4) 0.008(4)
C30 0.087(5) 0.064(4) 0.043(4) -0.029(3) -0.013(3) 0.002(4)
C2 0.050(3) 0.060(4) 0.039(3) -0.029(3) 0.001(3) -0.015(3)
C62 0.049(4) 0.055(5) 0.131(7) -0.051(5) -0.014(4) -0.004(3)
C69 0.069(4) 0.056(4) 0.045(3) -0.007(3) 0.014(3) -0.023(3)
C93 0.072(4) 0.055(4) 0.058(4) -0.003(3) 0.032(4) -0.001(3)
C49 0.125(7) 0.045(4) 0.090(5) -0.039(4) -0.019(5) -0.017(5)
C48 0.090(5) 0.065(5) 0.084(5) -0.034(4) 0.003(4) -0.042(4)

loop_
_atom_type_symbol
_atom_type_description
_atom_type_scat_dispersion_real
_atom_type_scat_dispersion_imag
_atom_type_scat_source
C C 0.0033 0.0016 'International Tables Vol C Tables 4.2.6.8 and 6.1.1.4'
H H 0.0000 0.0000 'International Tables Vol C Tables 4.2.6.8 and 6.1.1.4'
Ag Ag -0.8971 1.1015 'International Tables Vol C Tables 4.2.6.8 and 6.1.1.4'
N N 0.0061 0.0033 'International Tables Vol C Tables 4.2.6.8 and 6.1.1.4'

loop_
_geom_angle_atom_site_label_1
_geom_angle_atom_site_label_2
_geom_angle_atom_site_label_3
_geom_angle
_geom_angle_site_symmetry_3
N5 Ag2 N4 178.33(15) .
N1 Ag1 N6 175.62(15) .
N1 Ag1 Ag3 85.48(11) 2_666
N6 Ag1 Ag3 98.48(11) 2_666
N3 Ag3 N2 177.71(17) .
N3 Ag3 Ag1 111.47(11) 2_666
N2 Ag3 Ag1 69.97(11) 2_666
C36 N4 N3 108.4(4) .
C36 N4 Ag2 133.0(4) .
N3 N4 Ag2 118.6(3) .
C68 N6 N5 108.3(4) .
C68 N6 Ag1 131.1(4) .
N5 N6 Ag1 120.6(3) .
C34 N3 N4 107.0(4) .
C34 N3 Ag3 132.4(4) .
N4 N3 Ag3 120.5(3) .
C66 N5 N6 107.5(4) .
C66 N5 Ag2 132.6(4) .
N6 N5 Ag2 119.8(3) .
C4 N2 N1 109.3(4) .
C4 N2 Ag3 131.2(4) .
N1 N2 Ag3 119.3(3) .
C2 N1 N2 107.3(4) .
C2 N1 Ag1 133.2(4) .
N2 N1 Ag1 119.2(3) .
C79 C78 C83 116.3(5) .
C79 C78 C77 123.6(4) .
C83 C78 C77 120.1(4) .
C11 C10 C9 117.7(4) .
C11 C10 C13 120.1(5) .
C9 C10 C13 122.1(4) .
C20 C13 C14 123.5(4) .
C20 C13 C10 120.3(4) .
C14 C13 C10 116.1(4) .
C82 C83 C78 121.3(5) .
C82 C83 H83 119.3 .
C78 C83 H83 119.3 .
C47 C46 C51 117.3(5) .
C47 C46 C45 123.1(5) .
C51 C46 C45 119.4(4) .
C72 C71 C76 118.1(4) .
C72 C71 C70 120.5(4) .
C76 C71 C70 121.4(4) .
C74 C75 C76 120.6(4) .
C74 C75 H75 119.7 .
C76 C75 H75 119.7 .
N4 C36 C35 109.1(5) .
N4 C36 C37 121.4(5) .
C35 C36 C37 129.5(5) .
C84 C77 C74 121.4(4) .
C84 C77 C78 123.3(4) .
C74 C77 C78 115.2(4) .
C42 C43 C44 120.8(4) .
C42 C43 H43 119.6 .
C44 C43 H43 119.6 .
C43 C42 C41 118.1(4) .
C43 C42 C45 123.0(4) .
C41 C42 C45 118.7(4) .
C73 C72 C71 121.5(4) .
C73 C72 H72 119.3 .
C71 C72 H72 119.3 .
C80 C79 C78 122.9(5) .
C80 C79 H79 118.6 .
C78 C79 H79 118.6 .
C90 C85 C86 116.4(5) .
C90 C85 C84 122.6(4) .
C86 C85 C84 120.8(4) .
C71 C76 C75 121.0(5) .
C71 C76 H76 119.5 .
C75 C76 H76 119.5 .
C81 C80 C79 119.4(5) .
C81 C80 H80 120.3 .
C79 C80 H80 120.3 .
C43 C44 C39 120.8(4) .
C43 C44 H44 119.6 .
C39 C44 H44 119.6 .
C52 C45 C46 122.6(4) .
C52 C45 C42 123.6(5) .
C46 C45 C42 113.8(4) .
C40 C39 C44 118.0(4) .
C40 C39 C38 121.8(4) .
C44 C39 C38 120.1(4) .
C58 C53 C54 118.6(5) .
C58 C53 C52 121.6(5) .
C54 C53 C52 119.8(5) .
C92 C91 C96 119.2(5) .
C92 C91 C84 120.1(4) .
C96 C91 C84 120.7(4) .
C40 C41 C42 120.8(4) .
C40 C41 H41 119.6 .
C42 C41 H41 119.6 .
C72 C73 C74 121.0(4) .
C72 C73 H73 119.5 .
C74 C73 H73 119.5 .
C8 C9 C10 120.9(5) .
C8 C9 H9 119.6 .
C10 C9 H9 119.6 .
C77 C84 C85 125.1(4) .
C77 C84 C91 120.8(4) .
C85 C84 C91 114.1(4) .
C50 C51 C46 121.8(5) .
C50 C51 H51 119.1 .
C46 C51 H51 119.1 .
C12 C7 C8 116.3(4) .
C12 C7 C6 120.1(5) .
C8 C7 C6 123.6(4) .
C34 C35 C36 105.7(4) .
C34 C35 C38 126.5(5) .
C36 C35 C38 127.8(5) .
C48 C47 C46 122.0(6) .
C48 C47 H47 119.0 .
C46 C47 H47 119.0 .
C31 C32 C27 120.3(5) .
C31 C32 H32 119.9 .
C27 C32 H32 119.9 .
C87 C86 C85 121.2(5) .
C87 C86 H86 119.4 .
C85 C86 H86 119.4 .
C13 C20 C27 125.6(5) .
C13 C20 C21 121.3(4) .
C27 C20 C21 113.1(4) .
C26 C21 C22 118.0(5) .
C26 C21 C20 121.1(5) .
C22 C21 C20 121.0(5) .
C19 C14 C15 118.3(5) .
C19 C14 C13 120.7(4) .
C15 C14 C13 120.9(5) .
C41 C40 C39 121.5(5) .
C41 C40 H40 119.3 .
C39 C40 H40 119.3 .
C9 C8 C7 122.1(5) .
C9 C8 H8 118.9 .
C7 C8 H8 118.9 .
C14 C19 C18 120.9(5) .
C14 C19 H19 119.6 .
C18 C19 H19 119.6 .
C75 C74 C73 117.8(4) .
C75 C74 C77 120.8(4) .
C73 C74 C77 121.3(4) .
C63 C64 C59 119.5(6) .
C63 C64 H64 120.3 .
C59 C64 H64 120.3 .
C66 C67 C68 104.6(4) .
C66 C67 C70 127.3(5) .
C68 C67 C70 128.1(5) .
C89 C90 C85 122.0(5) .
C89 C90 H90 119.0 .
C85 C90 H90 119.0 .
C81 C82 C83 119.6(5) .
C81 C82 H82 120.2 .
C83 C82 H82 120.2 .
C95 C96 C91 120.6(5) .
C95 C96 H96 119.7 .
C91 C96 H96 119.7 .
C80 C81 C82 120.5(5) .
C80 C81 H81 119.8 .
C82 C81 H81 119.8 .
C45 C52 C59 124.5(4) .
C45 C52 C53 120.3(5) .
C59 C52 C53 115.2(4) .
C10 C11 C12 121.0(5) .
C10 C11 H11 119.5 .
C12 C11 H11 119.5 .
C29 C28 C27 120.6(5) .
C29 C28 H28 119.7 .
C27 C28 H28 119.7 .
C60 C59 C64 118.1(5) .
C60 C59 C52 122.8(5) .
C64 C59 C52 118.9(5) .
N3 C34 C35 109.8(4) .
N3 C34 C33 120.6(5) .
C35 C34 C33 129.6(5) .
C53 C58 C57 119.7(5) .
C53 C58 H58 120.1 .
C57 C58 H58 120.1 .
C28 C27 C32 118.5(5) .
C28 C27 C20 120.9(5) .
C32 C27 C20 120.6(5) .
C36 C37 H37A 109.5 .
C36 C37 H37B 109.5 .
H37A C37 H37B 109.5 .
C36 C37 H37C 109.5 .
H37A C37 H37C 109.5 .
H37B C37 H37C 109.5 .
C67 C70 C71 114.6(4) .
C67 C70 H70A 108.6 .
C71 C70 H70A 108.6 .
C67 C70 H70B 108.6 .
C71 C70 H70B 108.6 .
H70A C70 H70B 107.6 .
C35 C38 C39 115.7(4) .
C35 C38 H38A 108.4 .
C39 C38 H38A 108.4 .
C35 C38 H38B 108.4 .
C39 C38 H38B 108.4 .
H38A C38 H38B 107.4 .
C88 C87 C86 119.8(6) .
C88 C87 H87 120.1 .
C86 C87 H87 120.1 .
C34 C33 H33A 109.5 .
C34 C33 H33B 109.5 .
H33A C33 H33B 109.5 .
C34 C33 H33C 109.5 .
H33A C33 H33C 109.5 .
H33B C33 H33C 109.5 .
C88 C89 C90 120.7(5) .
C88 C89 H89 119.6 .
C90 C89 H89 119.6 .
C4 C5 H5A 109.5 .
C4 C5 H5B 109.5 .
H5A C5 H5B 109.5 .
C4 C5 H5C 109.5 .
H5A C5 H5C 109.5 .
H5B C5 H5C 109.5 .
C25 C26 C21 120.6(6) .
C25 C26 H26 119.7 .
C21 C26 H26 119.7 .
C59 C60 C61 121.9(6) .
C59 C60 H60 119.0 .
C61 C60 H60 119.0 .
C24 C23 C22 120.9(6) .
C24 C23 H23 119.5 .
C22 C23 H23 119.5 .
C11 C12 C7 121.5(5) .
C11 C12 H12 119.2 .
C7 C12 H12 119.2 .
C89 C88 C87 119.8(6) .
C89 C88 H88 120.1 .
C87 C88 H88 120.1 .
C66 C65 H65A 109.5 .
C66 C65 H65B 109.5 .
H65A C65 H65B 109.5 .
C66 C65 H65C 109.5 .
H65A C65 H65C 109.5 .
H65B C65 H65C 109.5 .
C16 C15 C14 119.7(5) .
C16 C15 H15 120.1 .
C14 C15 H15 120.1 .
C55 C54 C53 121.3(6) .
C55 C54 H54 119.3 .
C53 C54 H54 119.3 .
N2 C4 C3 109.2(5) .
N2 C4 C5 121.0(5) .
C3 C4 C5 129.8(5) .
C62 C63 C64 120.5(6) .
C62 C63 H63 119.7 .
C64 C63 H63 119.7 .
C91 C92 C93 119.6(5) .
C91 C92 H92 120.2 .
C93 C92 H92 120.2 .
N6 C68 C67 109.7(5) .
N6 C68 C69 119.5(5) .
C67 C68 C69 130.7(5) .
C30 C31 C32 120.8(5) .
C30 C31 H31 119.6 .
C32 C31 H31 119.6 .
C17 C16 C15 121.5(5) .
C17 C16 H16 119.2 .
C15 C16 H16 119.2 .
C4 C3 C2 105.5(5) .
C4 C3 C6 128.1(5) .
C2 C3 C6 126.4(5) .
C54 C55 C56 119.6(6) .
C54 C55 H55 120.2 .
C56 C55 H55 120.2 .
C7 C6 C3 114.4(4) .
C7 C6 H6A 108.6 .
C3 C6 H6A 108.6 .
C7 C6 H6B 108.6 .
C3 C6 H6B 108.6 .
H6A C6 H6B 107.6 .
C18 C17 C16 119.3(6) .
C18 C17 H17 120.3 .
C16 C17 H17 120.3 .
C25 C24 C23 118.9(6) .
C25 C24 H24 120.6 .
C23 C24 H24 120.6 .
C30 C29 C28 120.6(6) .
C30 C29 H29 119.7 .
C28 C29 H29 119.7 .
C24 C25 C26 121.8(6) .
C24 C25 H25 119.1 .
C26 C25 H25 119.1 .
C17 C18 C19 120.2(6) .
C17 C18 H18 119.9 .
C19 C18 H18 119.9 .
C23 C22 C21 119.6(6) .
C23 C22 H22 120.2 .
C21 C22 H22 120.2 .
N5 C66 C67 109.8(5) .
N5 C66 C65 120.3(5) .
C67 C66 C65 129.8(5) .
C62 C61 C60 119.9(6) .
C62 C61 H61 120.1 .
C60 C61 H61 120.1 .
C2 C1 H1A 109.5 .
C2 C1 H1B 109.5 .
H1A C1 H1B 109.5 .
C2 C1 H1C 109.5 .
H1A C1 H1C 109.5 .
H1B C1 H1C 109.5 .
C56 C57 C58 120.7(6) .
C56 C57 H57 119.7 .
C58 C57 H57 119.7 .
C49 C50 C51 118.4(6) .
C49 C50 H50 120.8 .
C51 C50 H50 120.8 .
C57 C56 C55 120.1(5) .
C57 C56 H56 119.9 .
C55 C56 H56 119.9 .
C96 C95 C94 120.2(5) .
C96 C95 H95 119.9 .
C94 C95 H95 119.9 .
C93 C94 C95 119.5(5) .
C93 C94 H94 120.2 .
C95 C94 H94 120.2 .
C31 C30 C29 119.2(5) .
C31 C30 H30 120.4 .
C29 C30 H30 120.4 .
N1 C2 C3 108.7(5) .
N1 C2 C1 121.1(5) .
C3 C2 C1 130.0(5) .
C61 C62 C63 120.1(6) .
C61 C62 H62 119.9 .
C63 C62 H62 119.9 .
C68 C69 H69A 109.5 .
C68 C69 H69B 109.5 .
H69A C69 H69B 109.5 .
C68 C69 H69C 109.5 .
H69A C69 H69C 109.5 .
H69B C69 H69C 109.5 .
C94 C93 C92 120.8(6) .
C94 C93 H93 119.6 .
C92 C93 H93 119.6 .
C50 C49 C48 121.7(6) .
C50 C49 H49 119.2 .
C48 C49 H49 119.2 .
C47 C48 C49 118.7(6) .
C47 C48 H48 120.6 .
C49 C48 H48 120.6 .

loop_
_geom_bond_atom_site_label_1
_geom_bond_atom_site_label_2
_geom_bond_distance
_geom_bond_site_symmetry_2
Ag2 N5 2.072(4) .
Ag2 N4 2.082(4) .
Ag1 N1 2.074(4) .
Ag1 N6 2.076(4) .
Ag1 Ag3 3.2949(6) 2_666
Ag3 N3 2.053(4) .
Ag3 N2 2.072(4) .
Ag3 Ag1 3.2949(6) 2_666
N4 C36 1.338(6) .
N4 N3 1.386(5) .
N6 C68 1.347(6) .
N6 N5 1.367(6) .
N3 C34 1.353(6) .
N5 C66 1.366(6) .
N2 C4 1.327(6) .
N2 N1 1.378(5) .
N1 C2 1.354(6) .
C78 C79 1.398(6) .
C78 C83 1.404(7) .
C78 C77 1.497(7) .
C10 C11 1.378(7) .
C10 C9 1.388(7) .
C10 C13 1.497(6) .
C13 C20 1.353(7) .
C13 C14 1.488(7) .
C83 C82 1.394(7) .
C83 H83 0.9300 .
C46 C47 1.378(7) .
C46 C51 1.389(7) .
C46 C45 1.504(7) .
C71 C72 1.382(6) .
C71 C76 1.388(7) .
C71 C70 1.521(6) .
C75 C74 1.389(6) .
C75 C76 1.395(6) .
C75 H75 0.9300 .
C36 C35 1.393(7) .
C36 C37 1.495(7) .
C77 C84 1.345(6) .
C77 C74 1.479(6) .
C43 C42 1.384(6) .
C43 C44 1.386(6) .
C43 H43 0.9300 .
C42 C41 1.388(6) .
C42 C45 1.507(6) .
C72 C73 1.374(6) .
C72 H72 0.9300 .
C79 C80 1.381(7) .
C79 H79 0.9300 .
C85 C90 1.400(7) .
C85 C86 1.405(7) .
C85 C84 1.489(7) .
C76 H76 0.9300 .
C80 C81 1.367(7) .
C80 H80 0.9300 .
C44 C39 1.389(6) .
C44 H44 0.9300 .
C45 C52 1.339(7) .
C39 C40 1.377(6) .
C39 C38 1.536(6) .
C53 C58 1.389(7) .
C53 C54 1.390(7) .
C53 C52 1.529(6) .
C91 C92 1.378(7) .
C91 C96 1.391(7) .
C91 C84 1.521(6) .
C41 C40 1.376(6) .
C41 H41 0.9300 .
C73 C74 1.402(6) .
C73 H73 0.9300 .
C9 C8 1.374(6) .
C9 H9 0.9300 .
C51 C50 1.386(8) .
C51 H51 0.9300 .
C7 C12 1.392(7) .
C7 C8 1.393(6) .
C7 C6 1.517(6) .
C35 C34 1.372(7) .
C35 C38 1.506(6) .
C47 C48 1.373(8) .
C47 H47 0.9300 .
C32 C31 1.386(7) .
C32 C27 1.391(7) .
C32 H32 0.9300 .
C86 C87 1.399(8) .
C86 H86 0.9300 .
C20 C27 1.501(7) .
C20 C21 1.514(7) .
C21 C26 1.381(7) .
C21 C22 1.412(7) .
C14 C19 1.383(7) .
C14 C15 1.393(7) .
C40 H40 0.9300 .
C8 H8 0.9300 .
C19 C18 1.411(7) .
C19 H19 0.9300 .
C64 C63 1.405(8) .
C64 C59 1.407(7) .
C64 H64 0.9300 .
C67 C66 1.381(6) .
C67 C68 1.400(7) .
C67 C70 1.500(7) .
C90 C89 1.373(7) .
C90 H90 0.9300 .
C82 C81 1.387(8) .
C82 H82 0.9300 .
C96 C95 1.369(7) .
C96 H96 0.9300 .
C81 H81 0.9300 .
C52 C59 1.505(7) .
C11 C12 1.389(7) .
C11 H11 0.9300 .
C28 C29 1.382(7) .
C28 C27 1.388(7) .
C28 H28 0.9300 .
C59 C60 1.377(7) .
C34 C33 1.501(7) .
C58 C57 1.396(7) .
C58 H58 0.9300 .
C37 H37A 0.9600 .
C37 H37B 0.9600 .
C37 H37C 0.9600 .
C70 H70A 0.9700 .
C70 H70B 0.9700 .
C38 H38A 0.9700 .
C38 H38B 0.9700 .
C87 C88 1.378(8) .
C87 H87 0.9300 .
C33 H33A 0.9600 .
C33 H33B 0.9600 .
C33 H33C 0.9600 .
C89 C88 1.367(8) .
C89 H89 0.9300 .
C5 C4 1.489(7) .
C5 H5A 0.9600 .
C5 H5B 0.9600 .
C5 H5C 0.9600 .
C26 C25 1.377(8) .
C26 H26 0.9300 .
C60 C61 1.387(8) .
C60 H60 0.9300 .
C23 C24 1.375(9) .
C23 C22 1.393(8) .
C23 H23 0.9300 .
C12 H12 0.9300 .
C88 H88 0.9300 .
C65 C66 1.507(7) .
C65 H65A 0.9600 .
C65 H65B 0.9600 .
C65 H65C 0.9600 .
C15 C16 1.388(8) .
C15 H15 0.9300 .
C54 C55 1.372(7) .
C54 H54 0.9300 .
C4 C3 1.389(7) .
C63 C62 1.376(9) .
C63 H63 0.9300 .
C92 C93 1.385(7) .
C92 H92 0.9300 .
C68 C69 1.514(7) .
C31 C30 1.373(8) .
C31 H31 0.9300 .
C16 C17 1.381(9) .
C16 H16 0.9300 .
C3 C2 1.400(7) .
C3 C6 1.518(7) .
C55 C56 1.386(8) .
C55 H55 0.9300 .
C6 H6A 0.9700 .
C6 H6B 0.9700 .
C17 C18 1.350(8) .
C17 H17 0.9300 .
C24 C25 1.358(9) .
C24 H24 0.9300 .
C29 C30 1.380(8) .
C29 H29 0.9300 .
C25 H25 0.9300 .
C18 H18 0.9300 .
C22 H22 0.9300 .
C61 C62 1.365(9) .
C61 H61 0.9300 .
C1 C2 1.486(7) .
C1 H1A 0.9600 .
C1 H1B 0.9600 .
C1 H1C 0.9600 .
C57 C56 1.360(8) .
C57 H57 0.9300 .
C50 C49 1.360(9) .
C50 H50 0.9300 .
C56 H56 0.9300 .
C95 C94 1.377(9) .
C95 H95 0.9300 .
C94 C93 1.371(8) .
C94 H94 0.9300 .
C30 H30 0.9300 .
C62 H62 0.9300 .
C69 H69A 0.9600 .
C69 H69B 0.9600 .
C69 H69C 0.9600 .
C93 H93 0.9300 .
C49 C48 1.376(9) .
C49 H49 0.9300 .
C48 H48 0.9300 .

loop_
_platon_squeeze_void_nr
_platon_squeeze_void_average_x
_platon_squeeze_void_average_y
_platon_squeeze_void_average_z
_platon_squeeze_void_volume
_platon_squeeze_void_count_electrons
_platon_squeeze_void_content
1 0.124 0.000 0.500 598 208 3CHCl3
2 0.500 0.500 0.000 230 65 CHCl3
3 0.330 0.403 0.708 28 0 ' '
4 0.669 0.597 0.292 28 0 ' '
